data_1540262
loop_
_publ_author_name
'Kissel, J.'
'Hoppe, R.'

_publ_section_title
;
 Ein neues Orthovanadate(V): Cs2 Na (V O4)
;
_journal_name_full 'Zeitschrift fuer Anorganische und Allgemeine Chemie'
_journal_page_first 29
_journal_page_last 38
_journal_volume 587
_journal_year 1990
_chemical_formula_sum 'Cs2 Na O4 V'
_chemical_name_systematic 'Cs2 Na (V O4)'
_space_group_IT_number 11
_symmetry_space_group_name_Hall '-P 2yb'
_symmetry_space_group_name_H-M 'P 1 21/m 1'
_cell_angle_alpha 90
_cell_angle_beta 92.66
_cell_angle_gamma 90
_cell_formula_units_Z 2
_cell_length_a 8.399
_cell_length_b 6.247
_cell_length_c 6.148
_cell_volume 322.229
_citation_journal_id_ASTM ZAACAB
_cod_data_source_file Kissel_ZAACAB_1990_1209.cif
_cod_data_source_block Cs2Na1O4V1
_cod_original_cell_volume 322.2291
_cod_original_formula_sum 'Cs2 Na1 O4 V1'
_cod_database_code 1540262

loop_
_symmetry_equiv_pos_as_xyz
x,y,z
-x,y+1/2,-z
-x,-y,-z
x,-y-1/2,z

loop_
_atom_site_label
_atom_site_type_symbol
_atom_site_fract_x
_atom_site_fract_y
_atom_site_fract_z
_atom_site_occupancy
_atom_site_U_iso_or_equiv
V1 V+5 0.2422 0.25 0.2907 1 0.0
O2 O-2 0.4471 0.25 0.3004 1 0.0
Cs1 Cs+1 0.5038 0.25 0.7994 1 0.0
O1 O-2 0.1756 0.25 0.5503 1 0.0
Na1 Na+1 0.0236 0.25 0.8673 1 0.0
O3 O-2 0.83 0.529 0.8486 1 0.0
Cs2 Cs+1 0.8149 0.25 0.3435 1 0.0
